data_1571124
loop_
_publ_author_name
'Li, Zunhua'
'Tan, Yingzi'
'Ding, Manhua'
'Tang, Linli'
'Zeng, Fei'

_publ_section_title
;
 Keto-Adamantane-Based Macrocycle Crystalline Supramolecular Assemblies
 Showing Selective Vapochromism to Tetrahydrofuran.
;
_journal_issue 3
_journal_name_full 'Molecules (Basel, Switzerland)'
_journal_page_first 719
_journal_paper_doi 10.3390/molecules29030719
_journal_volume 29
_journal_year 2024
_chemical_formula_moiety 'C54 H60 O10, 2(C H2 Cl2)'
_chemical_formula_sum 'C56 H64 Cl4 O10'
_chemical_formula_weight 1038.87
_space_group_crystal_system triclinic
_space_group_IT_number 2
_space_group_name_Hall '-P 1'
_space_group_name_H-M_alt 'P -1'
_atom_sites_solution_hydrogens geom
_atom_sites_solution_primary dual
_audit_creation_date 2023-01-14
_audit_creation_method
;
Olex2 1.5
(compiled 2022.04.07 svn.rca3783a0 for OlexSys, GUI svn.r6498)
;
_cell_angle_alpha 114.04(4)
_cell_angle_beta 99.38(4)
_cell_angle_gamma 112.59(4)
_cell_formula_units_Z 2
_cell_length_a 14.54(5)
_cell_length_b 15.25(5)
_cell_length_c 15.42(5)
_cell_measurement_reflns_used 2033
_cell_measurement_temperature 296.15
_cell_measurement_theta_max 19.43
_cell_measurement_theta_min 2.47
_cell_volume 2668(15)
_computing_cell_refinement 'SAINT v8.34A (Bruker, 2013)'
_computing_data_reduction 'SAINT v8.34A (Bruker, 2013)'
_computing_molecular_graphics 'Olex2 1.5 (Dolomanov et al., 2009)'
_computing_publication_material 'Olex2 1.5 (Dolomanov et al., 2009)'
_computing_structure_refinement 'SHELXL 2018/3 (Sheldrick, 2015)'
_computing_structure_solution 'SHELXT 2014/5 (Sheldrick, 2014)'
_diffrn_ambient_temperature 296.15
_diffrn_measured_fraction_theta_full 0.997
_diffrn_measured_fraction_theta_max 0.997
_diffrn_measurement_device_type 'Bruker APEX-II CCD'
_diffrn_measurement_method '\f and \w scans'
_diffrn_radiation_type MoK\a
_diffrn_radiation_wavelength 0.71073
_diffrn_reflns_av_R_equivalents 0.0960
_diffrn_reflns_av_unetI/netI 0.1313
_diffrn_reflns_Laue_measured_fraction_full 0.997
_diffrn_reflns_Laue_measured_fraction_max 0.997
_diffrn_reflns_limit_h_max 17
_diffrn_reflns_limit_h_min -17
_diffrn_reflns_limit_k_max 18
_diffrn_reflns_limit_k_min -18
_diffrn_reflns_limit_l_max 18
_diffrn_reflns_limit_l_min -18
_diffrn_reflns_number 25065
_diffrn_reflns_point_group_measured_fraction_full 0.997
_diffrn_reflns_point_group_measured_fraction_max 0.997
_diffrn_reflns_theta_full 25.000
_diffrn_reflns_theta_max 25.000
_diffrn_reflns_theta_min 1.563
_diffrn_source_current 30.0
_diffrn_source_power 1.5
_diffrn_source_voltage 50.0
_diffrn_standards_number 0
_exptl_absorpt_coefficient_mu 0.279
_exptl_absorpt_correction_T_max 0.7455
_exptl_absorpt_correction_T_min 0.4294
_exptl_absorpt_correction_type none
_exptl_absorpt_process_details
;
SADABS-2014/5 (Bruker,2014/5) was used for absorption correction.
wR2(int) was 0.1286 before and 0.0601 after correction.
The Ratio of minimum to maximum transmission is 0.5760.
The \l/2 correction factor is 0.00150.
;
_exptl_crystal_colour 'clear whiteish colourless'
_exptl_crystal_colour_lustre clear
_exptl_crystal_colour_modifier whiteish
_exptl_crystal_colour_primary colourless
_exptl_crystal_density_diffrn 1.294
_exptl_crystal_description block
_exptl_crystal_F_000 1096
_exptl_crystal_size_max 0.2
_exptl_crystal_size_mid 0.18
_exptl_crystal_size_min 0.16
_refine_diff_density_max 0.564
_refine_diff_density_min -0.495
_refine_diff_density_rms 0.067
_refine_ls_extinction_method none
_refine_ls_goodness_of_fit_ref 0.951
_refine_ls_hydrogen_treatment constr
_refine_ls_matrix_type full
_refine_ls_number_parameters 639
_refine_ls_number_reflns 9378
_refine_ls_number_restraints 256
_refine_ls_restrained_S_all 0.939
_refine_ls_R_factor_all 0.2078
_refine_ls_R_factor_gt 0.0908
_refine_ls_shift/su_max 0.000
_refine_ls_shift/su_mean 0.000
_refine_ls_structure_factor_coef Fsqd
_refine_ls_weighting_details 'w=1/[\s^2^(Fo^2^)+(0.1655P)^2^] where P=(Fo^2^+2Fc^2^)/3'
_refine_ls_weighting_scheme calc
_refine_ls_wR_factor_gt 0.2400
_refine_ls_wR_factor_ref 0.3195
_reflns_Friedel_coverage 0.000
_reflns_number_gt 3441
_reflns_number_total 9378
_reflns_threshold_expression 'I > 2\s(I)'
_cod_data_source_file 111.cif
_cod_data_source_block 11
_cod_original_cell_volume 2667(15)
_cod_database_code 1571124
_shelx_shelxl_version_number 2018/3
_shelx_space_group_comment
;
The symmetry employed for this shelxl refinement is uniquely defined
by the following loop, which should always be used as a source of
symmetry information in preference to the above space-group names.
They are only intended as comments.
;
_shelx_estimated_absorpt_t_max 0.957
_shelx_estimated_absorpt_t_min 0.946
_olex2_refinement_description
;
1. Fixed Uiso
 At 1.2 times of:
  All C(H) groups, All C(H,H) groups
 At 1.5 times of:
  All C(H,H,H) groups
2. Restrained distances
 C38-C37 = C39-C37 = C42-C38 = C42-C41 = C41-C40 = C40-C39
 1.39 with sigma of 0.001
 C33-C32 = C29-C28 = C33-C28 = C30-C29 = C31-C30 = C32-C31
 1.39 with sigma of 0.001
 C16-C15 = C15-C14 = C14-C13 = C13-C11 = C11-C10 = C16-C10
 1.39 with sigma of 0.001
 C7-C6 = C6-C5 = C5-C4 = C4-C3 = C3-C2 = C7-C2
 1.39 with sigma of 0.001
 C25-C24 = C25-C18 = C19-C18 = C27-C24 = C26-C22 = C23-C22 = C22-C21 = C27-C20
 = C20-C19 = C21-C20 = C26-C24 = C23-C18
 1.54 with sigma of 0.001
 C36-C30 = C37-C36
 1.47 with sigma of 0.001
 C49-C46 = C46-C43 = C49-C48 = C45-C43 = C47-C45 = C48-C47 = C50-C49 = C44-C43
 = C51-C44 = C51-C50 = C52-C47 = C52-C51
 1.54 with sigma of 0.001
 C43-C42 = C49-C3 = C18-C15 = C28-C24
 1.47 with sigma of 0.001
 C9-C10 = C9-C5
 1.47 with sigma of 0.001
 C32-C31 \\sim C33-C32 \\sim C33-C28 \\sim C29-C28 \\sim C30-C29 \\sim C31-C30
 with sigma of 0.02
 C15-C14 \\sim C16-C15 \\sim C14-C13 \\sim C13-C11 \\sim C11-C10 \\sim C16-C10
 with sigma of 0.02
 C42-C38 \\sim C42-C41 \\sim C41-C40 \\sim C40-C39 \\sim C39-C37 \\sim C38-C37
 with sigma of 0.02
 C7-C2 \\sim C7-C6 \\sim C6-C5 \\sim C5-C4 \\sim C4-C3 \\sim C3-C2
 with sigma of 0.02
 C9-C10 \\sim C9-C5
 with sigma of 0.02
 C23-C22 \\sim C26-C22 \\sim C22-C21 \\sim C26-C24 \\sim C23-C18 \\sim C21-C20
\\sim C20-C19 \\sim C19-C18
 \\sim C25-C18 \\sim C25-C24 \\sim C27-C24 \\sim C27-C20
 with sigma of 0.02
 C37-C36 \\sim C36-C30
 with sigma of 0.02
 C48-C47 \\sim C47-C45 \\sim C52-C51 \\sim C49-C48 \\sim C45-C43 \\sim C51-C44
\\sim C51-C50 \\sim C49-C46
 \\sim C46-C43 \\sim C52-C47 \\sim C50-C49 \\sim C44-C43
 with sigma of 0.02
 C18-C15 \\sim C28-C24 \\sim C49-C3 \\sim C43-C42
 with sigma of 0.02
 C9-C5 \\sim C9-C10
 with sigma of 0.02
3.a Ternary CH refined with riding coordinates:
 C20(H20), C22(H22), C47(H47), C51(H51)
3.b Secondary CH2 refined with riding coordinates:
 C19(H19A,H19B), C21(H21A,H21B), C23(H23A,H23B), C25(H25A,H25B), C26(H26A,
 H26B), C27(H27A,H27B), C44(H44A,H44B), C45(H45A,H45B), C46(H46A,H46B),
 C48(H48A,H48B), C50(H50A,H50B), C52(H52A,H52B), C53(H53A,H53B), C54(H54A,H54B)
3.c Aromatic/amide H refined with riding coordinates:
 C4(H4), C7(H7), C13(H13), C16(H16), C29(H29), C32(H32), C38(H38), C40(H40)
3.d Idealised Me refined as rotating group:
 C1(H1A,H1B,H1C), C8(H8A,H8B,H8C), C12(H12A,H12B,H12C), C17(H17A,H17B,H17C),
 C34(H34A,H34B,H34C), C35(H35A,H35B,H35C), C55(H55A,H55B,H55C), C56(H56A,H56B,
 H56C)
;
_smtbx_masks_void_probe_radius 1.2
_smtbx_masks_void_truncation_radius 1.2
_olex2_submission_special_instructions 'No special instructions were received'

loop_
_space_group_symop_operation_xyz
'x, y, z'
'-x, -y, -z'

loop_
_atom_site_label
_atom_site_type_symbol
_atom_site_fract_x
_atom_site_fract_y
_atom_site_fract_z
_atom_site_U_iso_or_equiv
_atom_site_adp_type
_atom_site_occupancy
_atom_site_site_symmetry_order
_atom_site_calc_flag
_atom_site_refinement_flags_posn
_atom_site_refinement_flags_adp
_atom_site_refinement_flags_occupancy
_atom_site_disorder_assembly
_atom_site_disorder_group
C1 C 0.5733(7) 0.7830(6) 0.5220(6) 0.104(3) Uani 1 1 d . . . . .
H1A H 0.559764 0.841897 0.529104 0.156 Uiso 1 1 calc R U . . .
H1B H 0.645379 0.813742 0.567282 0.156 Uiso 1 1 calc R U . . .
H1C H 0.523124 0.736627 0.539188 0.156 Uiso 1 1 calc R U . . .
C2 C 0.5379(4) 0.6093(4) 0.3823(3) 0.0579(16) Uani 1 1 d D . . . .
C3 C 0.4678(4) 0.5311(3) 0.2808(3) 0.0520(14) Uani 1 1 d D . . . .
C4 C 0.4528(4) 0.4258(4) 0.2510(4) 0.0557(15) Uani 1 1 d D . . . .
H4 H 0.405653 0.369691 0.184169 0.067 Uiso 1 1 calc R U . . .
C5 C 0.5009(4) 0.3957(3) 0.3109(3) 0.0559(15) Uani 1 1 d D . . . .
C6 C 0.5706(4) 0.4795(4) 0.4111(3) 0.0610(16) Uani 1 1 d D . . . .
C7 C 0.5879(4) 0.5866(4) 0.4487(4) 0.0637(17) Uani 1 1 d D . . . .
H7 H 0.632006 0.641861 0.516632 0.076 Uiso 1 1 calc R U . . .
C8 C 0.7056(6) 0.5350(6) 0.5683(5) 0.091(2) Uani 1 1 d . . . . .
H8A H 0.759259 0.585955 0.557492 0.136 Uiso 1 1 calc R U . . .
H8B H 0.736377 0.502061 0.596058 0.136 Uiso 1 1 calc R U . . .
H8C H 0.680310 0.574039 0.615520 0.136 Uiso 1 1 calc R U . . .
C9 C 0.4849(4) 0.2830(4) 0.2687(4) 0.0669(17) Uani 1 1 d D . . . .
C10 C 0.5807(3) 0.2706(4) 0.2729(4) 0.0592(16) Uani 1 1 d D . . . .
C11 C 0.5867(4) 0.1819(4) 0.2734(5) 0.0653(17) Uani 1 1 d D . . . .
C12 C 0.5100(7) 0.0228(6) 0.2910(7) 0.105(3) Uani 1 1 d . . . . .
H12A H 0.530387 -0.018573 0.239883 0.158 Uiso 1 1 calc R U . . .
H12B H 0.442691 -0.026736 0.288154 0.158 Uiso 1 1 calc R U . . .
H12C H 0.564440 0.059675 0.357764 0.158 Uiso 1 1 calc R U . . .
C13 C 0.6808(4) 0.1777(5) 0.2750(5) 0.0736(19) Uani 1 1 d D . . . .
H13 H 0.685826 0.118839 0.275197 0.088 Uiso 1 1 calc R U . . .
C14 C 0.7673(4) 0.2607(4) 0.2763(5) 0.0666(17) Uani 1 1 d D . . . .
C15 C 0.7692(3) 0.3543(4) 0.2807(4) 0.0588(16) Uani 1 1 d D . . . .
C16 C 0.6718(3) 0.3514(4) 0.2770(4) 0.0629(16) Uani 1 1 d D . . . .
H16 H 0.667013 0.410693 0.277399 0.075 Uiso 1 1 calc R U . . .
C17 C 0.8747(6) 0.1744(6) 0.2883(6) 0.094(2) Uani 1 1 d . . . . .
H17A H 0.820016 0.100521 0.234944 0.140 Uiso 1 1 calc R U . . .
H17B H 0.872080 0.185283 0.353524 0.140 Uiso 1 1 calc R U . . .
H17C H 0.944129 0.184858 0.288133 0.140 Uiso 1 1 calc R U . . .
C18 C 0.8611(3) 0.4463(3) 0.2870(3) 0.0611(16) Uani 1 1 d D . . . .
C19 C 0.9630(3) 0.4980(5) 0.3804(4) 0.0728(18) Uani 1 1 d D . . . .
H19A H 0.948876 0.527136 0.442433 0.087 Uiso 1 1 calc R U . . .
H19B H 0.978277 0.440168 0.376516 0.087 Uiso 1 1 calc R U . . .
C20 C 1.0631(4) 0.5916(4) 0.3886(4) 0.0749(19) Uani 1 1 d D . . . .
H20 H 1.125698 0.619327 0.447848 0.090 Uiso 1 1 calc R U . . .
C21 C 1.0847(4) 0.5475(5) 0.2894(4) 0.084(2) Uani 1 1 d D . . . .
H21A H 1.099390 0.488136 0.280521 0.101 Uiso 1 1 calc R U . . .
H21B H 1.147039 0.606417 0.293563 0.101 Uiso 1 1 calc R U . . .
C22 C 0.9852(3) 0.5040(4) 0.1974(4) 0.0734(18) Uani 1 1 d D . . . .
H22 H 0.998870 0.477023 0.134115 0.088 Uiso 1 1 calc R U . . .
C23 C 0.8871(4) 0.4088(4) 0.1897(4) 0.0717(18) Uani 1 1 d D . . . .
H23A H 0.901347 0.348762 0.179010 0.086 Uiso 1 1 calc R U . . .
H23B H 0.825049 0.380702 0.130844 0.086 Uiso 1 1 calc R U . . .
C24 C 0.9395(3) 0.6449(3) 0.3112(3) 0.0588(16) Uani 1 1 d D . . . .
C25 C 0.8446(3) 0.5443(3) 0.3003(4) 0.0557(15) Uani 1 1 d D . . . .
H25A H 0.826985 0.569869 0.360561 0.067 Uiso 1 1 calc R U . . .
H25B H 0.782647 0.516769 0.241550 0.067 Uiso 1 1 calc R U . . .
C26 C 0.9629(5) 0.5993(4) 0.2133(4) 0.0660(17) Uani 1 1 d D . . . .
H26A H 0.901785 0.572846 0.154375 0.079 Uiso 1 1 calc R U . . .
H26B H 1.024891 0.658801 0.217669 0.079 Uiso 1 1 calc R U . . .
C27 C 1.0413(4) 0.6860(4) 0.3997(4) 0.0717(18) Uani 1 1 d D . . . .
H27A H 1.102733 0.743201 0.400971 0.086 Uiso 1 1 calc R U . . .
H27B H 1.032747 0.718630 0.464359 0.086 Uiso 1 1 calc R U . . .
C28 C 0.9150(4) 0.7338(4) 0.3256(3) 0.0532(15) Uani 1 1 d D . . . .
C29 C 0.9027(4) 0.7656(4) 0.2537(4) 0.0608(16) Uani 1 1 d D . . . .
H29 H 0.917991 0.732227 0.196841 0.073 Uiso 1 1 calc R U . . .
C30 C 0.8704(4) 0.8412(4) 0.2565(3) 0.0572(15) Uani 1 1 d D . . . .
C31 C 0.8533(4) 0.8946(4) 0.3445(3) 0.0644(17) Uani 1 1 d D . . . .
C32 C 0.8679(4) 0.8726(4) 0.4232(4) 0.0656(17) Uani 1 1 d D . . . .
H32 H 0.860126 0.911668 0.483442 0.079 Uiso 1 1 calc R U . . .
C33 C 0.8945(4) 0.7909(4) 0.4099(4) 0.0619(17) Uani 1 1 d D . . . .
C34 C 0.8887(6) 0.8252(6) 0.5782(5) 0.082(2) Uani 1 1 d . . . . .
H34A H 0.819381 0.819300 0.559218 0.123 Uiso 1 1 calc R U . . .
H34B H 0.943757 0.901930 0.615638 0.123 Uiso 1 1 calc R U . . .
H34C H 0.892234 0.793772 0.620551 0.123 Uiso 1 1 calc R U . . .
C35 C 0.7742(7) 1.0039(7) 0.4211(7) 0.106(3) Uani 1 1 d . . . . .
H35A H 0.710773 0.939314 0.406042 0.159 Uiso 1 1 calc R U . . .
H35B H 0.754786 1.055195 0.414835 0.159 Uiso 1 1 calc R U . . .
H35C H 0.823584 1.038543 0.489788 0.159 Uiso 1 1 calc R U . . .
C36 C 0.8446(3) 0.8523(5) 0.1665(4) 0.0671(18) Uani 1 1 d D . . . .
C37 C 0.7380(3) 0.8378(4) 0.1243(4) 0.0582(16) Uani 1 1 d D . . . .
C38 C 0.6512(3) 0.7711(4) 0.1374(4) 0.0563(15) Uani 1 1 d D . . . .
H38 H 0.665709 0.738464 0.173294 0.068 Uiso 1 1 calc R U . . .
C39 C 0.7160(4) 0.8854(5) 0.0694(4) 0.0643(17) Uani 1 1 d D . . . .
C40 C 0.6123(3) 0.8663(5) 0.0325(4) 0.0697(18) Uani 1 1 d D . . . .
H40 H 0.597535 0.898389 -0.003852 0.084 Uiso 1 1 calc R U . . .
C41 C 0.5306(4) 0.7989(4) 0.0501(4) 0.0612(16) Uani 1 1 d D . . . .
C42 C 0.5452(3) 0.7473(4) 0.1032(4) 0.0525(14) Uani 1 1 d D . . . .
C43 C 0.4599(3) 0.6718(3) 0.1195(3) 0.0543(15) Uani 1 1 d D . . . .
C44 C 0.3796(4) 0.5641(3) 0.0167(3) 0.0647(17) Uani 1 1 d D . . . .
H44A H 0.347825 0.582400 -0.029010 0.078 Uiso 1 1 calc R U . . .
H44B H 0.418192 0.529294 -0.014849 0.078 Uiso 1 1 calc R U . . .
C45 C 0.3952(4) 0.7216(4) 0.1700(4) 0.0676(17) Uani 1 1 d D . . . .
H45A H 0.443612 0.786224 0.237424 0.081 Uiso 1 1 calc R U . . .
H45B H 0.366178 0.746108 0.129190 0.081 Uiso 1 1 calc R U . . .
C46 C 0.5029(3) 0.6370(4) 0.1905(4) 0.0519(14) Uani 1 1 d D . . . .
H46A H 0.553160 0.703508 0.256221 0.062 Uiso 1 1 calc R U . . .
H46B H 0.542918 0.602867 0.161269 0.062 Uiso 1 1 calc R U . . .
C47 C 0.3018(3) 0.6403(4) 0.1816(4) 0.0709(19) Uani 1 1 d D . . . .
H47 H 0.262414 0.675775 0.212052 0.085 Uiso 1 1 calc R U . . .
C48 C 0.3494(4) 0.6064(5) 0.2509(4) 0.0680(17) Uani 1 1 d D . . . .
H48A H 0.291062 0.552406 0.256018 0.082 Uiso 1 1 calc R U . . .
H48B H 0.393478 0.670983 0.319255 0.082 Uiso 1 1 calc R U . . .
C49 C 0.4181(3) 0.5565(3) 0.2100(3) 0.0534(15) Uani 1 1 d D . . . .
C50 C 0.3405(4) 0.4539(4) 0.1031(3) 0.0692(18) Uani 1 1 d D . . . .
H50A H 0.379517 0.418740 0.072985 0.083 Uiso 1 1 calc R U . . .
H50B H 0.283796 0.401207 0.110849 0.083 Uiso 1 1 calc R U . . .
C51 C 0.2892(3) 0.4812(4) 0.0294(4) 0.0660(17) Uani 1 1 d D . . . .
H51 H 0.241157 0.413402 -0.037397 0.079 Uiso 1 1 calc R U . . .
C52 C 0.2256(4) 0.5354(4) 0.0758(4) 0.077(2) Uani 1 1 d D . . . .
H52A H 0.167358 0.483615 0.083035 0.093 Uiso 1 1 calc R U . . .
H52B H 0.194566 0.554770 0.030708 0.093 Uiso 1 1 calc R U . . .
C53 C 1.1671(10) 0.9065(10) 0.1883(8) 0.154(4) Uani 1 1 d . . . . .
H53A H 1.218307 0.973059 0.192308 0.185 Uiso 1 1 calc R U . . .
H53B H 1.096922 0.900522 0.170927 0.185 Uiso 1 1 calc R U . . .
C55 C 0.7844(6) 1.0207(6) 0.0165(6) 0.090(2) Uani 1 1 d . . . . .
H55A H 0.729533 0.972735 -0.051369 0.135 Uiso 1 1 calc R U . . .
H55B H 0.850376 1.065770 0.013973 0.135 Uiso 1 1 calc R U . . .
H55C H 0.762381 1.067577 0.060346 0.135 Uiso 1 1 calc R U . . .
C56 C 0.4108(6) 0.8543(6) -0.0116(6) 0.088(2) Uani 1 1 d . . . . .
H56A H 0.421138 0.843375 -0.074394 0.133 Uiso 1 1 calc R U . . .
H56B H 0.461466 0.929186 0.042754 0.133 Uiso 1 1 calc R U . . .
H56C H 0.338904 0.840748 -0.019811 0.133 Uiso 1 1 calc R U . . .
Cl3 Cl 1.2037(3) 0.9180(3) 0.3049(2) 0.1885(15) Uani 1 1 d . . . . .
Cl4 Cl 1.1622(3) 0.7918(3) 0.0920(3) 0.1986(16) Uani 1 1 d . . . . .
O1 O 0.3917(4) 0.2022(4) 0.2239(4) 0.0912(15) Uani 1 1 d . . . . .
O2 O 0.4991(4) 0.1027(4) 0.2723(4) 0.0890(15) Uani 1 1 d . . . . .
O3 O 0.6169(3) 0.4495(4) 0.4720(3) 0.0745(12) Uani 1 1 d . . . . .
O4 O 0.8569(4) 0.2516(4) 0.2711(4) 0.0869(14) Uani 1 1 d . . . . .
O5 O 0.9045(4) 0.7673(4) 0.4887(3) 0.0767(13) Uani 1 1 d . . . . .
O6 O 0.9078(4) 0.8613(5) 0.1220(4) 0.0979(16) Uani 1 1 d . . . . .
O7 O 0.8238(4) 0.9726(4) 0.3509(3) 0.0803(13) Uani 1 1 d . . . . .
O8 O 0.8008(3) 0.9540(3) 0.0568(3) 0.0754(13) Uani 1 1 d . . . . .
O9 O 0.4270(3) 0.7797(4) 0.0129(3) 0.0780(13) Uani 1 1 d . . . . .
O10 O 0.5612(3) 0.7193(4) 0.4199(3) 0.0728(12) Uani 1 1 d . . . . .
C54 C 1.1407(7) 1.1892(7) 0.1264(7) 0.118(3) Uani 1 1 d . . . . .
H54A H 1.128793 1.158414 0.054066 0.142 Uiso 1 1 calc R U . . .
H54B H 1.217568 1.227534 0.164795 0.142 Uiso 1 1 calc R U . . .
Cl1 Cl 1.0951(3) 1.2831(2) 0.1628(3) 0.1671(12) Uani 1 1 d . . . . .
Cl2 Cl 1.0763(3) 1.0834(3) 0.1475(2) 0.1512(11) Uani 1 1 d . . . . .

loop_
_atom_site_aniso_label
_atom_site_aniso_U_11
_atom_site_aniso_U_22
_atom_site_aniso_U_33
_atom_site_aniso_U_23
_atom_site_aniso_U_13
_atom_site_aniso_U_12
C1 0.164(8) 0.078(5) 0.095(6) 0.052(5) 0.050(6) 0.074(6)
C2 0.072(4) 0.063(4) 0.076(4) 0.054(4) 0.041(4) 0.043(4)
C3 0.061(4) 0.055(4) 0.059(4) 0.038(3) 0.027(3) 0.035(3)
C4 0.061(4) 0.066(4) 0.066(4) 0.048(3) 0.035(3) 0.036(3)
C5 0.054(4) 0.063(4) 0.078(4) 0.050(4) 0.032(3) 0.035(3)
C6 0.066(4) 0.077(5) 0.081(5) 0.062(4) 0.038(4) 0.047(4)
C7 0.062(4) 0.079(5) 0.070(4) 0.050(4) 0.031(3) 0.039(4)
C8 0.093(5) 0.101(6) 0.079(5) 0.056(5) 0.011(4) 0.047(5)
C9 0.065(4) 0.066(4) 0.087(5) 0.055(4) 0.024(4) 0.033(4)
C10 0.071(4) 0.066(4) 0.077(4) 0.053(4) 0.039(3) 0.045(4)
C11 0.079(5) 0.070(4) 0.082(4) 0.056(4) 0.043(4) 0.046(4)
C12 0.138(7) 0.113(6) 0.155(7) 0.107(6) 0.089(6) 0.089(6)
C13 0.105(5) 0.070(4) 0.090(5) 0.059(4) 0.045(4) 0.060(4)
C14 0.075(4) 0.082(5) 0.089(5) 0.062(4) 0.043(4) 0.055(4)
C15 0.065(4) 0.071(4) 0.076(4) 0.054(4) 0.031(3) 0.047(4)
C16 0.081(5) 0.064(4) 0.073(4) 0.050(4) 0.036(3) 0.044(4)
C17 0.113(6) 0.118(6) 0.121(6) 0.087(5) 0.057(5) 0.088(5)
C18 0.068(4) 0.070(4) 0.067(4) 0.043(4) 0.028(3) 0.045(4)
C19 0.079(5) 0.090(5) 0.079(4) 0.055(4) 0.028(4) 0.056(4)
C20 0.065(4) 0.089(5) 0.082(5) 0.051(4) 0.015(4) 0.046(4)
C21 0.074(5) 0.098(5) 0.122(6) 0.074(5) 0.047(5) 0.057(4)
C22 0.078(5) 0.090(5) 0.090(5) 0.060(4) 0.047(4) 0.055(4)
C23 0.074(4) 0.082(5) 0.082(5) 0.053(4) 0.030(4) 0.048(4)
C24 0.058(4) 0.067(4) 0.072(4) 0.047(4) 0.026(3) 0.037(3)
C25 0.063(4) 0.068(4) 0.057(4) 0.042(3) 0.024(3) 0.040(3)
C26 0.068(4) 0.081(5) 0.081(4) 0.057(4) 0.035(3) 0.047(4)
C27 0.060(4) 0.074(5) 0.084(5) 0.046(4) 0.023(4) 0.032(4)
C28 0.054(4) 0.052(4) 0.052(4) 0.032(3) 0.015(3) 0.022(3)
C29 0.052(4) 0.071(4) 0.072(4) 0.046(4) 0.025(3) 0.030(3)
C30 0.052(4) 0.063(4) 0.066(4) 0.044(4) 0.020(3) 0.027(3)
C31 0.056(4) 0.056(4) 0.080(5) 0.042(4) 0.014(3) 0.025(3)
C32 0.068(4) 0.071(4) 0.069(4) 0.043(4) 0.029(3) 0.036(4)
C33 0.062(4) 0.062(4) 0.073(4) 0.050(4) 0.018(3) 0.028(3)
C34 0.091(5) 0.105(6) 0.079(5) 0.062(5) 0.040(4) 0.055(5)
C35 0.145(7) 0.109(6) 0.140(7) 0.088(6) 0.079(6) 0.095(6)
C36 0.076(4) 0.072(4) 0.090(5) 0.065(4) 0.043(4) 0.040(4)
C37 0.062(4) 0.068(4) 0.073(4) 0.054(4) 0.031(3) 0.038(3)
C38 0.068(4) 0.055(4) 0.058(4) 0.039(3) 0.026(3) 0.030(3)
C39 0.069(4) 0.072(4) 0.075(4) 0.051(4) 0.034(3) 0.038(4)
C40 0.081(5) 0.092(5) 0.076(4) 0.065(4) 0.032(4) 0.054(4)
C41 0.062(4) 0.076(4) 0.073(4) 0.054(4) 0.029(3) 0.040(3)
C42 0.054(4) 0.060(4) 0.063(4) 0.043(3) 0.027(3) 0.032(3)
C43 0.055(4) 0.065(4) 0.065(4) 0.045(4) 0.025(3) 0.037(3)
C44 0.071(4) 0.080(5) 0.071(4) 0.054(4) 0.028(4) 0.047(4)
C45 0.074(4) 0.083(4) 0.086(4) 0.064(4) 0.036(4) 0.050(4)
C46 0.060(4) 0.060(4) 0.058(3) 0.041(3) 0.028(3) 0.037(3)
C47 0.072(4) 0.101(5) 0.102(5) 0.076(5) 0.050(4) 0.065(4)
C48 0.074(4) 0.077(4) 0.086(5) 0.059(4) 0.039(4) 0.045(4)
C49 0.055(4) 0.066(4) 0.070(4) 0.049(4) 0.030(3) 0.040(3)
C50 0.064(4) 0.081(5) 0.098(5) 0.070(5) 0.035(4) 0.042(4)
C51 0.059(4) 0.066(4) 0.074(4) 0.043(4) 0.017(3) 0.029(3)
C52 0.061(4) 0.102(5) 0.108(6) 0.080(5) 0.037(4) 0.045(4)
C53 0.214(12) 0.199(11) 0.167(10) 0.136(9) 0.105(9) 0.149(10)
C55 0.102(5) 0.091(5) 0.128(6) 0.092(5) 0.051(5) 0.051(4)
C56 0.089(5) 0.106(6) 0.119(6) 0.086(5) 0.035(4) 0.064(5)
Cl3 0.174(3) 0.182(3) 0.143(2) 0.090(2) 0.052(2) 0.026(2)
Cl4 0.282(4) 0.249(4) 0.163(3) 0.121(3) 0.113(3) 0.193(4)
O1 0.081(3) 0.072(3) 0.125(4) 0.059(3) 0.026(3) 0.039(3)
O2 0.104(4) 0.088(3) 0.138(4) 0.087(3) 0.063(3) 0.065(3)
O3 0.086(3) 0.086(3) 0.083(3) 0.059(3) 0.033(3) 0.054(3)
O4 0.101(4) 0.095(3) 0.127(4) 0.081(3) 0.058(3) 0.074(3)
O5 0.106(3) 0.085(3) 0.068(3) 0.049(3) 0.041(3) 0.061(3)
O6 0.095(3) 0.157(5) 0.135(4) 0.121(4) 0.072(3) 0.084(3)
O7 0.110(4) 0.078(3) 0.092(3) 0.057(3) 0.047(3) 0.063(3)
O8 0.080(3) 0.087(3) 0.104(3) 0.076(3) 0.049(3) 0.047(3)
O9 0.077(3) 0.098(3) 0.104(3) 0.079(3) 0.035(3) 0.053(3)
O10 0.101(3) 0.067(3) 0.071(3) 0.043(3) 0.036(2) 0.050(3)
C54 0.120(7) 0.097(6) 0.157(8) 0.073(6) 0.083(6) 0.051(6)
Cl1 0.173(3) 0.132(2) 0.243(4) 0.107(2) 0.113(3) 0.093(2)
Cl2 0.179(3) 0.170(3) 0.185(3) 0.130(2) 0.107(2) 0.102(2)

loop_
_atom_type_symbol
_atom_type_description
_atom_type_scat_dispersion_real
_atom_type_scat_dispersion_imag
_atom_type_scat_source
C C 0.0033 0.0016 'International Tables Vol C Tables 4.2.6.8 and 6.1.1.4'
H H 0.0000 0.0000 'International Tables Vol C Tables 4.2.6.8 and 6.1.1.4'
Cl Cl 0.1484 0.1585 'International Tables Vol C Tables 4.2.6.8 and 6.1.1.4'
O O 0.0106 0.0060 'International Tables Vol C Tables 4.2.6.8 and 6.1.1.4'

loop_
_geom_angle_atom_site_label_1
_geom_angle_atom_site_label_2
_geom_angle_atom_site_label_3
_geom_angle
_geom_angle_site_symmetry_1
_geom_angle_site_symmetry_3
_geom_angle_publ_flag
H1A C1 H1B 109.5 . . ?
H1A C1 H1C 109.5 . . ?
H1B C1 H1C 109.5 . . ?
O10 C1 H1A 109.5 . . ?
O10 C1 H1B 109.5 . . ?
O10 C1 H1C 109.5 . . ?
C3 C2 O10 117.6(4) . . ?
C7 C2 C3 124.7(5) . . ?
C7 C2 O10 117.7(4) . . ?
C2 C3 C49 124.4(4) . . ?
C4 C3 C2 112.7(4) . . ?
C4 C3 C49 122.9(4) . . ?
C3 C4 H4 116.6 . . ?
C5 C4 C3 126.7(4) . . ?
C5 C4 H4 116.6 . . ?
C4 C5 C6 116.5(5) . . ?
C4 C5 C9 121.9(4) . . ?
C6 C5 C9 121.5(4) . . ?
C7 C6 C5 120.8(5) . . ?
O3 C6 C5 116.8(5) . . ?
O3 C6 C7 122.3(4) . . ?
C2 C7 H7 120.8 . . ?
C6 C7 C2 118.5(5) . . ?
C6 C7 H7 120.8 . . ?
H8A C8 H8B 109.5 . . ?
H8A C8 H8C 109.5 . . ?
H8B C8 H8C 109.5 . . ?
O3 C8 H8A 109.5 . . ?
O3 C8 H8B 109.5 . . ?
O3 C8 H8C 109.5 . . ?
C10 C9 C5 117.7(4) . . ?
O1 C9 C5 119.3(4) . . ?
O1 C9 C10 122.7(5) . . ?
C11 C10 C9 123.9(4) . . ?
C16 C10 C9 119.2(4) . . ?
C16 C10 C11 116.9(5) . . ?
C13 C11 C10 118.8(5) . . ?
O2 C11 C10 118.1(5) . . ?
O2 C11 C13 123.1(4) . . ?
H12A C12 H12B 109.5 . . ?
H12A C12 H12C 109.5 . . ?
H12B C12 H12C 109.5 . . ?
O2 C12 H12A 109.5 . . ?
O2 C12 H12B 109.5 . . ?
O2 C12 H12C 109.5 . . ?
C11 C13 H13 119.7 . . ?
C11 C13 C14 120.7(5) . . ?
C14 C13 H13 119.7 . . ?
C13 C14 C15 123.9(5) . . ?
O4 C14 C13 119.8(5) . . ?
O4 C14 C15 116.3(4) . . ?
C14 C15 C18 125.4(4) . . ?
C16 C15 C14 111.9(4) . . ?
C16 C15 C18 122.7(4) . . ?
C10 C16 C15 127.8(5) . . ?
C10 C16 H16 116.1 . . ?
C15 C16 H16 116.1 . . ?
H17A C17 H17B 109.5 . . ?
H17A C17 H17C 109.5 . . ?
H17B C17 H17C 109.5 . . ?
O4 C17 H17A 109.5 . . ?
O4 C17 H17B 109.5 . . ?
O4 C17 H17C 109.5 . . ?
C15 C18 C19 111.5(4) . . ?
C15 C18 C23 111.9(4) . . ?
C15 C18 C25 114.5(4) . . ?
C23 C18 C19 108.4(5) . . ?
C25 C18 C19 104.6(4) . . ?
C25 C18 C23 105.4(4) . . ?
C18 C19 H19A 108.8 . . ?
C18 C19 H19B 108.8 . . ?
H19A C19 H19B 107.7 . . ?
C20 C19 C18 113.9(4) . . ?
C20 C19 H19A 108.8 . . ?
C20 C19 H19B 108.8 . . ?
C19 C20 H20 110.1 . . ?
C21 C20 C19 109.5(5) . . ?
C21 C20 H20 110.1 . . ?
C27 C20 C19 109.1(5) . . ?
C27 C20 H20 110.1 . . ?
C27 C20 C21 107.9(5) . . ?
C20 C21 H21A 109.9 . . ?
C20 C21 H21B 109.9 . . ?
C20 C21 C22 109.1(5) . . ?
H21A C21 H21B 108.3 . . ?
C22 C21 H21A 109.9 . . ?
C22 C21 H21B 109.9 . . ?
C21 C22 H22 109.5 . . ?
C23 C22 C21 109.6(5) . . ?
C23 C22 H22 109.5 . . ?
C23 C22 C26 109.7(5) . . ?
C26 C22 C21 109.0(5) . . ?
C26 C22 H22 109.5 . . ?
C18 C23 H23A 109.2 . . ?
C18 C23 H23B 109.2 . . ?
C22 C23 C18 112.0(4) . . ?
C22 C23 H23A 109.2 . . ?
C22 C23 H23B 109.2 . . ?
H23A C23 H23B 107.9 . . ?
C26 C24 C25 105.6(4) . . ?
C26 C24 C27 105.1(5) . . ?
C27 C24 C25 109.3(4) . . ?
C28 C24 C25 111.9(4) . . ?
C28 C24 C26 112.7(3) . . ?
C28 C24 C27 111.9(4) . . ?
C18 C25 C24 117.0(4) . . ?
C18 C25 H25A 108.1 . . ?
C18 C25 H25B 108.1 . . ?
C24 C25 H25A 108.1 . . ?
C24 C25 H25B 108.1 . . ?
H25A C25 H25B 107.3 . . ?
C22 C26 C24 112.2(4) . . ?
C22 C26 H26A 109.2 . . ?
C22 C26 H26B 109.2 . . ?
C24 C26 H26A 109.2 . . ?
C24 C26 H26B 109.2 . . ?
H26A C26 H26B 107.9 . . ?
C20 C27 C24 112.0(4) . . ?
C20 C27 H27A 109.2 . . ?
C20 C27 H27B 109.2 . . ?
C24 C27 H27A 109.2 . . ?
C24 C27 H27B 109.2 . . ?
H27A C27 H27B 107.9 . . ?
C29 C28 C24 124.0(4) . . ?
C33 C28 C24 123.7(4) . . ?
C33 C28 C29 112.1(4) . . ?
C28 C29 H29 116.0 . . ?
C30 C29 C28 128.0(4) . . ?
C30 C29 H29 116.0 . . ?
C29 C30 C31 115.2(4) . . ?
C29 C30 C36 121.0(4) . . ?
C31 C30 C36 123.4(5) . . ?
C30 C31 C32 121.4(5) . . ?
O7 C31 C30 116.7(4) . . ?
O7 C31 C32 121.9(4) . . ?
C31 C32 H32 120.8 . . ?
C33 C32 C31 118.4(5) . . ?
C33 C32 H32 120.8 . . ?
C28 C33 O5 118.2(4) . . ?
C32 C33 C28 124.6(4) . . ?
C32 C33 O5 117.2(4) . . ?
H34A C34 H34B 109.5 . . ?
H34A C34 H34C 109.5 . . ?
H34B C34 H34C 109.5 . . ?
O5 C34 H34A 109.5 . . ?
O5 C34 H34B 109.5 . . ?
O5 C34 H34C 109.5 . . ?
H35A C35 H35B 109.5 . . ?
H35A C35 H35C 109.5 . . ?
H35B C35 H35C 109.5 . . ?
O7 C35 H35A 109.5 . . ?
O7 C35 H35B 109.5 . . ?
O7 C35 H35C 109.5 . . ?
C37 C36 C30 118.9(4) . . ?
O6 C36 C30 119.1(4) . . ?
O6 C36 C37 121.6(4) . . ?
C38 C37 C36 119.4(4) . . ?
C38 C37 C39 116.1(4) . . ?
C39 C37 C36 124.5(3) . . ?
C37 C38 H38 116.1 . . ?
C42 C38 C37 127.8(4) . . ?
C42 C38 H38 116.1 . . ?
C40 C39 C37 120.0(4) . . ?
O8 C39 C37 117.7(4) . . ?
O8 C39 C40 122.2(4) . . ?
C39 C40 H40 120.1 . . ?
C39 C40 C41 119.8(5) . . ?
C41 C40 H40 120.1 . . ?
C40 C41 C42 124.0(5) . . ?
O9 C41 C40 119.6(4) . . ?
O9 C41 C42 116.4(4) . . ?
C38 C42 C41 112.3(4) . . ?
C38 C42 C43 122.1(4) . . ?
C41 C42 C43 125.5(4) . . ?
C42 C43 C44 110.4(4) . . ?
C42 C43 C45 113.9(4) . . ?
C42 C43 C46 113.3(4) . . ?
C45 C43 C44 107.6(5) . . ?
C46 C43 C44 106.6(5) . . ?
C46 C43 C45 104.5(4) . . ?
C43 C44 H44A 109.1 . . ?
C43 C44 H44B 109.1 . . ?
H44A C44 H44B 107.8 . . ?
C51 C44 C43 112.7(4) . . ?
C51 C44 H44A 109.1 . . ?
C51 C44 H44B 109.1 . . ?
C43 C45 H45A 108.8 . . ?
C43 C45 H45B 108.8 . . ?
H45A C45 H45B 107.7 . . ?
C47 C45 C43 113.9(5) . . ?
C47 C45 H45A 108.8 . . ?
C47 C45 H45B 108.8 . . ?
C43 C46 H46A 108.2 . . ?
C43 C46 H46B 108.2 . . ?
C43 C46 C49 116.4(4) . . ?
H46A C46 H46B 107.3 . . ?
C49 C46 H46A 108.2 . . ?
C49 C46 H46B 108.2 . . ?
C45 C47 H47 110.1 . . ?
C45 C47 C48 108.3(4) . . ?
C48 C47 H47 110.1 . . ?
C52 C47 C45 109.7(5) . . ?
C52 C47 H47 110.1 . . ?
C52 C47 C48 108.4(5) . . ?
C47 C48 H48A 109.1 . . ?
C47 C48 H48B 109.1 . . ?
C47 C48 C49 112.4(4) . . ?
H48A C48 H48B 107.8 . . ?
C49 C48 H48A 109.1 . . ?
C49 C48 H48B 109.1 . . ?
C3 C49 C46 111.9(4) . . ?
C3 C49 C48 111.3(4) . . ?
C3 C49 C50 113.7(4) . . ?
C46 C49 C48 109.0(4) . . ?
C50 C49 C46 105.5(4) . . ?
C50 C49 C48 105.0(5) . . ?
C49 C50 H50A 108.9 . . ?
C49 C50 H50B 108.9 . . ?
H50A C50 H50B 107.7 . . ?
C51 C50 C49 113.4(5) . . ?
C51 C50 H50A 108.9 . . ?
C51 C50 H50B 108.9 . . ?
C44 C51 C50 108.6(4) . . ?
C44 C51 H51 110.0 . . ?
C50 C51 H51 110.0 . . ?
C52 C51 C44 108.8(5) . . ?
C52 C51 C50 109.3(5) . . ?
C52 C51 H51 110.0 . . ?
C47 C52 H52A 109.8 . . ?
C47 C52 H52B 109.8 . . ?
C51 C52 C47 109.2(5) . . ?
C51 C52 H52A 109.8 . . ?
C51 C52 H52B 109.8 . . ?
H52A C52 H52B 108.3 . . ?
H53A C53 H53B 107.9 . . ?
Cl3 C53 H53A 109.2 . . ?
Cl3 C53 H53B 109.2 . . ?
Cl3 C53 Cl4 112.1(6) . . ?
Cl4 C53 H53A 109.2 . . ?
Cl4 C53 H53B 109.2 . . ?
H55A C55 H55B 109.5 . . ?
H55A C55 H55C 109.5 . . ?
H55B C55 H55C 109.5 . . ?
O8 C55 H55A 109.5 . . ?
O8 C55 H55B 109.5 . . ?
O8 C55 H55C 109.5 . . ?
H56A C56 H56B 109.5 . . ?
H56A C56 H56C 109.5 . . ?
H56B C56 H56C 109.5 . . ?
O9 C56 H56A 109.5 . . ?
O9 C56 H56B 109.5 . . ?
O9 C56 H56C 109.5 . . ?
C11 O2 C12 118.8(5) . . ?
C6 O3 C8 119.2(5) . . ?
C14 O4 C17 121.3(5) . . ?
C33 O5 C34 121.0(5) . . ?
C31 O7 C35 118.4(5) . . ?
C39 O8 C55 118.7(5) . . ?
C41 O9 C56 119.7(4) . . ?
C2 O10 C1 118.7(4) . . ?
H54A C54 H54B 107.9 . . ?
Cl1 C54 H54A 109.3 . . ?
Cl1 C54 H54B 109.3 . . ?
Cl2 C54 H54A 109.3 . . ?
Cl2 C54 H54B 109.3 . . ?
Cl2 C54 Cl1 111.7(5) . . ?

loop_
_geom_bond_atom_site_label_1
_geom_bond_atom_site_label_2
_geom_bond_distance
_geom_bond_site_symmetry_2
_geom_bond_publ_flag
C1 H1A 0.9600 . ?
C1 H1B 0.9600 . ?
C1 H1C 0.9600 . ?
C1 O10 1.409(9) . ?
C2 C3 1.391(4) . ?
C2 C7 1.391(3) . ?
C2 O10 1.404(8) . ?
C3 C4 1.391(5) . ?
C3 C49 1.472(3) . ?
C4 H4 0.9300 . ?
C4 C5 1.390(3) . ?
C5 C6 1.390(4) . ?
C5 C9 1.471(5) . ?
C6 C7 1.390(5) . ?
C6 O3 1.386(6) . ?
C7 H7 0.9300 . ?
C8 H8A 0.9600 . ?
C8 H8B 0.9600 . ?
C8 H8C 0.9600 . ?
C8 O3 1.440(8) . ?
C9 C10 1.470(5) . ?
C9 O1 1.244(7) . ?
C10 C11 1.390(5) . ?
C10 C16 1.390(4) . ?
C11 C13 1.390(5) . ?
C11 O2 1.369(7) . ?
C12 H12A 0.9600 . ?
C12 H12B 0.9600 . ?
C12 H12C 0.9600 . ?
C12 O2 1.419(8) . ?
C13 H13 0.9300 . ?
C13 C14 1.391(4) . ?
C14 C15 1.391(5) . ?
C14 O4 1.374(8) . ?
C15 C16 1.390(5) . ?
C15 C18 1.472(4) . ?
C16 H16 0.9300 . ?
C17 H17A 0.9600 . ?
C17 H17B 0.9600 . ?
C17 H17C 0.9600 . ?
C17 O4 1.410(8) . ?
C18 C19 1.541(4) . ?
C18 C23 1.541(5) . ?
C18 C25 1.541(5) . ?
C19 H19A 0.9700 . ?
C19 H19B 0.9700 . ?
C19 C20 1.540(4) . ?
C20 H20 0.9800 . ?
C20 C21 1.540(5) . ?
C20 C27 1.540(5) . ?
C21 H21A 0.9700 . ?
C21 H21B 0.9700 . ?
C21 C22 1.540(4) . ?
C22 H22 0.9800 . ?
C22 C23 1.540(4) . ?
C22 C26 1.540(5) . ?
C23 H23A 0.9700 . ?
C23 H23B 0.9700 . ?
C24 C25 1.541(4) . ?
C24 C26 1.541(4) . ?
C24 C27 1.541(4) . ?
C24 C28 1.472(4) . ?
C25 H25A 0.9700 . ?
C25 H25B 0.9700 . ?
C26 H26A 0.9700 . ?
C26 H26B 0.9700 . ?
C27 H27A 0.9700 . ?
C27 H27B 0.9700 . ?
C28 C29 1.391(4) . ?
C28 C33 1.391(4) . ?
C29 H29 0.9300 . ?
C29 C30 1.390(4) . ?
C30 C31 1.390(4) . ?
C30 C36 1.471(5) . ?
C31 C32 1.390(4) . ?
C31 O7 1.385(7) . ?
C32 H32 0.9300 . ?
C32 C33 1.390(4) . ?
C33 O5 1.402(7) . ?
C34 H34A 0.9600 . ?
C34 H34B 0.9600 . ?
C34 H34C 0.9600 . ?
C34 O5 1.416(8) . ?
C35 H35A 0.9600 . ?
C35 H35B 0.9600 . ?
C35 H35C 0.9600 . ?
C35 O7 1.420(9) . ?
C36 C37 1.471(5) . ?
C36 O6 1.232(7) . ?
C37 C38 1.391(3) . ?
C37 C39 1.391(3) . ?
C38 H38 0.9300 . ?
C38 C42 1.391(5) . ?
C39 C40 1.390(5) . ?
C39 O8 1.379(6) . ?
C40 H40 0.9300 . ?
C40 C41 1.390(3) . ?
C41 C42 1.391(3) . ?
C41 O9 1.387(7) . ?
C42 C43 1.472(3) . ?
C43 C44 1.541(4) . ?
C43 C45 1.541(3) . ?
C43 C46 1.540(3) . ?
C44 H44A 0.9700 . ?
C44 H44B 0.9700 . ?
C44 C51 1.540(4) . ?
C45 H45A 0.9700 . ?
C45 H45B 0.9700 . ?
C45 C47 1.540(4) . ?
C46 H46A 0.9700 . ?
C46 H46B 0.9700 . ?
C46 C49 1.541(3) . ?
C47 H47 0.9800 . ?
C47 C48 1.540(3) . ?
C47 C52 1.540(4) . ?
C48 H48A 0.9700 . ?
C48 H48B 0.9700 . ?
C48 C49 1.541(4) . ?
C49 C50 1.540(4) . ?
C50 H50A 0.9700 . ?
C50 H50B 0.9700 . ?
C50 C51 1.540(4) . ?
C51 H51 0.9800 . ?
C51 C52 1.540(3) . ?
C52 H52A 0.9700 . ?
C52 H52B 0.9700 . ?
C53 H53A 0.9700 . ?
C53 H53B 0.9700 . ?
C53 Cl3 1.705(11) . ?
C53 Cl4 1.738(12) . ?
C55 H55A 0.9600 . ?
C55 H55B 0.9600 . ?
C55 H55C 0.9600 . ?
C55 O8 1.461(7) . ?
C56 H56A 0.9600 . ?
C56 H56B 0.9600 . ?
C56 H56C 0.9600 . ?
C56 O9 1.420(7) . ?
C54 H54A 0.9700 . ?
C54 H54B 0.9700 . ?
C54 Cl1 1.732(9) . ?
C54 Cl2 1.719(9) . ?

loop_
_geom_torsion_atom_site_label_1
_geom_torsion_atom_site_label_2
_geom_torsion_atom_site_label_3
_geom_torsion_atom_site_label_4
_geom_torsion
_geom_torsion_site_symmetry_1
_geom_torsion_site_symmetry_2
_geom_torsion_site_symmetry_3
_geom_torsion_site_symmetry_4
_geom_torsion_publ_flag
C2 C3 C4 C5 -1.1(8) . . . . ?
C2 C3 C49 C46 62.6(7) . . . . ?
C2 C3 C49 C48 -59.7(7) . . . . ?
C2 C3 C49 C50 -177.9(5) . . . . ?
C3 C2 C7 C6 2.4(9) . . . . ?
C3 C2 O10 C1 142.8(6) . . . . ?
C3 C4 C5 C6 0.6(8) . . . . ?
C3 C4 C5 C9 -175.5(5) . . . . ?
C3 C49 C50 C51 -179.8(4) . . . . ?
C4 C3 C49 C46 -114.4(5) . . . . ?
C4 C3 C49 C48 123.3(6) . . . . ?
C4 C3 C49 C50 5.0(7) . . . . ?
C4 C5 C6 C7 1.5(8) . . . . ?
C4 C5 C6 O3 178.5(5) . . . . ?
C4 C5 C9 C10 120.6(6) . . . . ?
C4 C5 C9 O1 -53.6(8) . . . . ?
C5 C6 C7 C2 -2.9(8) . . . . ?
C5 C6 O3 C8 167.3(5) . . . . ?
C5 C9 C10 C11 154.9(6) . . . . ?
C5 C9 C10 C16 -24.9(8) . . . . ?
C6 C5 C9 C10 -55.3(8) . . . . ?
C6 C5 C9 O1 130.5(6) . . . . ?
C7 C2 C3 C4 -0.4(8) . . . . ?
C7 C2 C3 C49 -177.8(5) . . . . ?
C7 C2 O10 C1 -38.3(8) . . . . ?
C7 C6 O3 C8 -15.8(8) . . . . ?
C9 C5 C6 C7 177.6(5) . . . . ?
C9 C5 C6 O3 -5.4(8) . . . . ?
C9 C10 C11 C13 178.4(6) . . . . ?
C9 C10 C11 O2 -1.6(9) . . . . ?
C9 C10 C16 C15 -179.5(6) . . . . ?
C10 C11 C13 C14 0.1(9) . . . . ?
C10 C11 O2 C12 -169.0(6) . . . . ?
C11 C10 C16 C15 0.6(9) . . . . ?
C11 C13 C14 C15 2.9(10) . . . . ?
C11 C13 C14 O4 -175.8(6) . . . . ?
C13 C11 O2 C12 11.0(9) . . . . ?
C13 C14 C15 C16 -3.8(9) . . . . ?
C13 C14 C15 C18 177.0(5) . . . . ?
C13 C14 O4 C17 -14.9(9) . . . . ?
C14 C15 C16 C10 2.0(9) . . . . ?
C14 C15 C18 C19 -56.5(7) . . . . ?
C14 C15 C18 C23 65.1(7) . . . . ?
C14 C15 C18 C25 -175.0(5) . . . . ?
C15 C14 O4 C17 166.3(6) . . . . ?
C15 C18 C19 C20 177.6(4) . . . . ?
C15 C18 C23 C22 -178.4(4) . . . . ?
C15 C18 C25 C24 177.9(4) . . . . ?
C16 C10 C11 C13 -1.8(9) . . . . ?
C16 C10 C11 O2 178.2(5) . . . . ?
C16 C15 C18 C19 124.3(6) . . . . ?
C16 C15 C18 C23 -114.1(6) . . . . ?
C16 C15 C18 C25 5.8(7) . . . . ?
C18 C15 C16 C10 -178.7(5) . . . . ?
C18 C19 C20 C21 -56.9(6) . . . . ?
C18 C19 C20 C27 61.0(6) . . . . ?
C19 C18 C23 C22 -55.0(5) . . . . ?
C19 C18 C25 C24 55.6(5) . . . . ?
C19 C20 C21 C22 58.6(6) . . . . ?
C19 C20 C27 C24 -55.8(6) . . . . ?
C20 C21 C22 C23 -60.8(6) . . . . ?
C20 C21 C22 C26 59.2(6) . . . . ?
C21 C20 C27 C24 63.1(6) . . . . ?
C21 C22 C23 C18 60.1(6) . . . . ?
C21 C22 C26 C24 -60.8(6) . . . . ?
C23 C18 C19 C20 54.0(6) . . . . ?
C23 C18 C25 C24 -58.6(5) . . . . ?
C23 C22 C26 C24 59.2(6) . . . . ?
C24 C28 C29 C30 173.8(5) . . . . ?
C24 C28 C33 C32 -177.9(5) . . . . ?
C24 C28 C33 O5 4.2(8) . . . . ?
C25 C18 C19 C20 -58.1(6) . . . . ?
C25 C18 C23 C22 56.5(5) . . . . ?
C25 C24 C26 C22 -55.9(5) . . . . ?
C25 C24 C27 C20 51.8(6) . . . . ?
C25 C24 C28 C29 -112.3(5) . . . . ?
C25 C24 C28 C33 63.4(6) . . . . ?
C26 C22 C23 C18 -59.5(6) . . . . ?
C26 C24 C25 C18 58.3(5) . . . . ?
C26 C24 C27 C20 -61.1(5) . . . . ?
C26 C24 C28 C29 6.5(7) . . . . ?
C26 C24 C28 C33 -177.8(5) . . . . ?
C27 C20 C21 C22 -60.0(6) . . . . ?
C27 C24 C25 C18 -54.3(5) . . . . ?
C27 C24 C26 C22 59.6(5) . . . . ?
C27 C24 C28 C29 124.6(6) . . . . ?
C27 C24 C28 C33 -59.7(7) . . . . ?
C28 C24 C25 C18 -178.7(4) . . . . ?
C28 C24 C26 C22 -178.3(4) . . . . ?
C28 C24 C27 C20 176.3(4) . . . . ?
C28 C29 C30 C31 3.2(8) . . . . ?
C28 C29 C30 C36 -169.9(5) . . . . ?
C28 C33 O5 C34 177.7(5) . . . . ?
C29 C28 C33 C32 -1.7(8) . . . . ?
C29 C28 C33 O5 -179.7(5) . . . . ?
C29 C30 C31 C32 0.0(8) . . . . ?
C29 C30 C31 O7 178.4(5) . . . . ?
C29 C30 C36 C37 123.7(6) . . . . ?
C29 C30 C36 O6 -48.5(8) . . . . ?
C30 C31 C32 C33 -3.6(9) . . . . ?
C30 C31 O7 C35 161.0(6) . . . . ?
C30 C36 C37 C38 -27.2(8) . . . . ?
C30 C36 C37 C39 153.9(6) . . . . ?
C31 C30 C36 C37 -48.8(8) . . . . ?
C31 C30 C36 O6 139.0(6) . . . . ?
C31 C32 C33 C28 4.6(9) . . . . ?
C31 C32 C33 O5 -177.5(5) . . . . ?
C32 C31 O7 C35 -20.7(9) . . . . ?
C32 C33 O5 C34 -0.4(8) . . . . ?
C33 C28 C29 C30 -2.3(8) . . . . ?
C36 C30 C31 C32 172.9(5) . . . . ?
C36 C30 C31 O7 -8.7(8) . . . . ?
C36 C37 C38 C42 -179.9(6) . . . . ?
C36 C37 C39 C40 179.8(6) . . . . ?
C36 C37 C39 O8 -2.4(9) . . . . ?
C37 C38 C42 C41 0.2(9) . . . . ?
C37 C38 C42 C43 177.9(5) . . . . ?
C37 C39 C40 C41 -0.4(9) . . . . ?
C37 C39 O8 C55 -168.9(6) . . . . ?
C38 C37 C39 C40 0.8(9) . . . . ?
C38 C37 C39 O8 178.6(5) . . . . ?
C38 C42 C43 C44 -111.1(6) . . . . ?
C38 C42 C43 C45 127.7(6) . . . . ?
C38 C42 C43 C46 8.4(7) . . . . ?
C39 C37 C38 C42 -0.8(9) . . . . ?
C39 C40 C41 C42 -0.2(10) . . . . ?
C39 C40 C41 O9 -179.8(6) . . . . ?
C40 C39 O8 C55 8.8(9) . . . . ?
C40 C41 C42 C38 0.3(9) . . . . ?
C40 C41 C42 C43 -177.3(5) . . . . ?
C40 C41 O9 C56 -20.9(9) . . . . ?
C41 C42 C43 C44 66.3(7) . . . . ?
C41 C42 C43 C45 -55.0(7) . . . . ?
C41 C42 C43 C46 -174.2(5) . . . . ?
C42 C41 O9 C56 159.5(6) . . . . ?
C42 C43 C44 C51 179.3(4) . . . . ?
C42 C43 C45 C47 176.8(4) . . . . ?
C42 C43 C46 C49 -179.1(4) . . . . ?
C43 C44 C51 C50 -58.1(6) . . . . ?
C43 C44 C51 C52 60.8(5) . . . . ?
C43 C45 C47 C48 61.2(6) . . . . ?
C43 C45 C47 C52 -56.9(5) . . . . ?
C43 C46 C49 C3 -178.5(4) . . . . ?
C43 C46 C49 C48 -54.9(5) . . . . ?
C43 C46 C49 C50 57.4(5) . . . . ?
C44 C43 C45 C47 54.0(5) . . . . ?
C44 C43 C46 C49 -57.4(5) . . . . ?
C44 C51 C52 C47 -60.6(5) . . . . ?
C45 C43 C44 C51 -55.9(5) . . . . ?
C45 C43 C46 C49 56.4(5) . . . . ?
C45 C47 C48 C49 -56.0(6) . . . . ?
C45 C47 C52 C51 58.6(5) . . . . ?
C46 C43 C44 C51 55.8(5) . . . . ?
C46 C43 C45 C47 -59.1(5) . . . . ?
C46 C49 C50 C51 -56.8(5) . . . . ?
C47 C48 C49 C3 176.5(4) . . . . ?
C47 C48 C49 C46 52.6(5) . . . . ?
C47 C48 C49 C50 -60.1(5) . . . . ?
C48 C47 C52 C51 -59.5(5) . . . . ?
C48 C49 C50 C51 58.4(5) . . . . ?
C49 C3 C4 C5 176.3(5) . . . . ?
C49 C50 C51 C44 59.1(6) . . . . ?
C49 C50 C51 C52 -59.5(6) . . . . ?
C50 C51 C52 C47 57.9(5) . . . . ?
C52 C47 C48 C49 62.9(6) . . . . ?
O1 C9 C10 C11 -31.1(9) . . . . ?
O1 C9 C10 C16 149.1(6) . . . . ?
O2 C11 C13 C14 -179.8(6) . . . . ?
O3 C6 C7 C2 -179.7(5) . . . . ?
O4 C14 C15 C16 175.0(5) . . . . ?
O4 C14 C15 C18 -4.3(9) . . . . ?
O6 C36 C37 C38 144.9(6) . . . . ?
O6 C36 C37 C39 -34.1(10) . . . . ?
O7 C31 C32 C33 178.2(5) . . . . ?
O8 C39 C40 C41 -178.1(6) . . . . ?
O9 C41 C42 C38 179.9(5) . . . . ?
O9 C41 C42 C43 2.3(8) . . . . ?
O10 C2 C3 C4 178.4(5) . . . . ?
O10 C2 C3 C49 1.0(8) . . . . ?
O10 C2 C7 C6 -176.4(5) . . . . ?

loop_
_smtbx_masks_void_nr
_smtbx_masks_void_average_x
_smtbx_masks_void_average_y
_smtbx_masks_void_average_z
_smtbx_masks_void_volume
_smtbx_masks_void_count_electrons
_smtbx_masks_void_content
1 0.000 0.500 1.000 11.8 0.0 ?
2 0.500 1.000 0.500 131.3 2.7 ?
